data_4300202
loop_
_publ_author_name
'Jo-Yu Tung'
'Jyh-Iuan Jang'
'Chu-Chieh Lin'
'Jyh-Horung Chen'
'Lian-Pin Hwang'

_publ_section_title
;
Metal Complexes of N-Tosylamidoporphyrin: cis-Acetato-N-tosylimido-
-meso-tetraphenylporphyrinatothallium(III) and trans-Acetato-N-tosylimido-
-meso-tetraphenylporphyrinatogallium(III)
;
_journal_name_full 'Inorganic Chemistry'
_journal_page_first 1106
_journal_page_last 1112
_journal_paper_doi 10.1021/ic9911318
_journal_volume 39
_journal_year 2000
_chemical_formula_sum 'C53 H38 Ga N5 O4 S'
_chemical_formula_weight 910.66
_space_group_IT_number 2
_symmetry_cell_setting triclinic
_symmetry_space_group_name_Hall '-P 1'
_symmetry_space_group_name_H-M 'P -1'
_atom_sites_solution_hydrogens geom
_atom_sites_solution_primary direct
_atom_sites_solution_secondary difmap
_audit_creation_method SHELXL-97
_cell_angle_alpha 82.6610(10)
_cell_angle_beta 72.5780(10)
_cell_angle_gamma 73.4610(10)
_cell_formula_units_Z 2
_cell_length_a 11.5126(8)
_cell_length_b 12.9912(9)
_cell_length_c 16.7857(11)
_cell_measurement_reflns_used 2819
_cell_measurement_temperature 295(2)
_cell_measurement_theta_max 25
_cell_measurement_theta_min 2.5
_cell_volume 2293.8(3)
_computing_cell_refinement 'Bruker SMART'
_computing_data_collection 'Bruker SMART'
_computing_data_reduction 'Bruker SHELXTL'
_computing_molecular_graphics 'Bruker SHELXTL'
_computing_publication_material 'Bruker SHELXTL'
_computing_structure_refinement 'SHELXL-97 (Sheldrick, 1997)'
_computing_structure_solution 'SHELXS-97 (Sheldrick, 1990)'
_diffrn_ambient_temperature 295(2)
_diffrn_measured_fraction_theta_full 0.907
_diffrn_measured_fraction_theta_max 0.907
_diffrn_measurement_device_type 'CCD area detector'
_diffrn_measurement_method 'phi and omega scans'
_diffrn_radiation_monochromator graphite
_diffrn_radiation_source 'fine-focus sealed tube'
_diffrn_radiation_type MoK\a
_diffrn_radiation_wavelength 0.71073
_diffrn_reflns_av_R_equivalents 0.0890
_diffrn_reflns_av_sigmaI/netI 0.1939
_diffrn_reflns_limit_h_max 14
_diffrn_reflns_limit_h_min -14
_diffrn_reflns_limit_k_max 17
_diffrn_reflns_limit_k_min -17
_diffrn_reflns_limit_l_max 21
_diffrn_reflns_limit_l_min -21
_diffrn_reflns_number 23483
_diffrn_reflns_theta_full 28.35
_diffrn_reflns_theta_max 28.35
_diffrn_reflns_theta_min 1.27
_exptl_absorpt_coefficient_mu 0.697
_exptl_absorpt_correction_T_max 0.9658
_exptl_absorpt_correction_T_min 0.8261
_exptl_absorpt_correction_type empirical
_exptl_crystal_colour Red
_exptl_crystal_density_diffrn 1.319
_exptl_crystal_density_meas ?
_exptl_crystal_density_method 'not measured'
_exptl_crystal_description Columnar
_exptl_crystal_F_000 940
_exptl_crystal_size_max 0.30
_exptl_crystal_size_mid 0.13
_exptl_crystal_size_min 0.08
_refine_diff_density_max 0.389
_refine_diff_density_min -0.230
_refine_diff_density_rms 0.056
_refine_ls_extinction_method none
_refine_ls_goodness_of_fit_ref 0.834
_refine_ls_hydrogen_treatment mixed
_refine_ls_matrix_type full
_refine_ls_number_parameters 577
_refine_ls_number_reflns 10396
_refine_ls_number_restraints 0
_refine_ls_restrained_S_all 0.834
_refine_ls_R_factor_all 0.1785
_refine_ls_R_factor_gt 0.0543
_refine_ls_shift/su_max 0.000
_refine_ls_shift/su_mean 0.000
_refine_ls_structure_factor_coef Fsqd
_refine_ls_weighting_details 'calc w=1/[\s^2^(Fo^2^)+(0.0362P)^2^+0.0000P] where P=(Fo^2^+2Fc^2^)/3'
_refine_ls_weighting_scheme calc
_refine_ls_wR_factor_gt 0.0915
_refine_ls_wR_factor_ref 0.1170
_reflns_number_gt 4092
_reflns_number_total 10396
_reflns_threshold_expression >2sigma(I)
_cod_depositor_comments
;
The following automatic conversions were performed:

'_exptl_crystal_density_meas' value 'not measured' was changed to '?'
- the value is perceived as not measured.

Automatic conversion script
Id: cif_fix_values 3008 2015-01-20 13:52:24Z robertas 
;
_cod_database_code 4300202

loop_
_symmetry_equiv_pos_as_xyz
'x, y, z'
'-x, -y, -z'

loop_
_atom_site_label
_atom_site_type_symbol
_atom_site_fract_x
_atom_site_fract_y
_atom_site_fract_z
_atom_site_U_iso_or_equiv
_atom_site_adp_type
_atom_site_occupancy
_atom_site_symmetry_multiplicity
_atom_site_calc_flag
_atom_site_refinement_flags
_atom_site_disorder_assembly
_atom_site_disorder_group
Ga1 Ga 0.40809(4) 0.29895(4) 0.26845(3) 0.04223(15) Uani 1 1 d . . .
S1 S 0.58543(10) 0.20944(10) 0.08248(7) 0.0543(3) Uani 1 1 d . . .
O1 O 0.6547(3) 0.2824(2) 0.08856(17) 0.0702(9) Uani 1 1 d . . .
O2 O 0.6500(3) 0.1021(2) 0.05748(17) 0.0795(10) Uani 1 1 d . . .
O3 O 0.3070(3) 0.2225(2) 0.34729(18) 0.0614(8) Uani 1 1 d . . .
O4 O 0.1946(3) 0.3721(3) 0.4077(2) 0.0940(12) Uani 1 1 d . . .
N1 N 0.4347(3) 0.1212(2) 0.19655(18) 0.0412(8) Uani 1 1 d . . .
N2 N 0.5591(3) 0.2134(2) 0.30875(18) 0.0435(8) Uani 1 1 d . . .
N3 N 0.4367(3) 0.4336(2) 0.27955(17) 0.0363(8) Uani 1 1 d . . .
N4 N 0.2731(3) 0.3658(2) 0.20857(17) 0.0381(8) Uani 1 1 d . . .
N5 N 0.4885(3) 0.2065(2) 0.17407(17) 0.0381(8) Uani 1 1 d . . .
C1 C 0.4803(4) 0.0332(3) 0.2424(2) 0.0449(10) Uani 1 1 d . . .
C2 C 0.5662(4) 0.0233(3) 0.2882(2) 0.0467(11) Uani 1 1 d . . .
C3 C 0.6074(4) 0.1035(3) 0.3127(2) 0.0465(11) Uani 1 1 d . . .
C4 C 0.7089(4) 0.0798(3) 0.3511(2) 0.0573(12) Uani 1 1 d . . .
H4A H 0.7556 0.0116 0.3634 0.069 Uiso 1 1 calc R . .
C5 C 0.7242(4) 0.1737(3) 0.3662(2) 0.0542(12) Uani 1 1 d . . .
H5A H 0.7845 0.1822 0.3896 0.065 Uiso 1 1 calc R . .
C6 C 0.6312(4) 0.2575(3) 0.3398(2) 0.0442(10) Uani 1 1 d . . .
C7 C 0.6154(3) 0.3684(3) 0.3422(2) 0.0395(10) Uani 1 1 d . . .
C8 C 0.5261(4) 0.4494(3) 0.3135(2) 0.0389(10) Uani 1 1 d . . .
C9 C 0.5093(4) 0.5620(3) 0.3149(2) 0.0475(11) Uani 1 1 d . . .
H9A H 0.5575 0.5949 0.3338 0.057 Uiso 1 1 calc R . .
C10 C 0.4117(4) 0.6123(3) 0.2841(2) 0.0474(11) Uani 1 1 d . . .
H10A H 0.3807 0.6864 0.2780 0.057 Uiso 1 1 calc R . .
C11 C 0.3635(3) 0.5333(3) 0.2623(2) 0.0366(9) Uani 1 1 d . . .
C12 C 0.2612(3) 0.5531(3) 0.2291(2) 0.0385(10) Uani 1 1 d . . .
C13 C 0.2220(3) 0.4746(3) 0.2016(2) 0.0375(9) Uani 1 1 d . . .
C14 C 0.1279(4) 0.4948(3) 0.1580(2) 0.0459(10) Uani 1 1 d . . .
H14A H 0.0782 0.5619 0.1462 0.055 Uiso 1 1 calc R . .
C15 C 0.1241(3) 0.3997(3) 0.1374(2) 0.0474(11) Uani 1 1 d . . .
H15A H 0.0721 0.3890 0.1079 0.057 Uiso 1 1 calc R . .
C16 C 0.2150(3) 0.3169(3) 0.1689(2) 0.0395(10) Uani 1 1 d . . .
C17 C 0.2331(3) 0.2060(3) 0.1611(2) 0.0403(10) Uani 1 1 d . . .
C18 C 0.3242(4) 0.1181(3) 0.1827(2) 0.0423(10) Uani 1 1 d . . .
C19 C 0.3124(4) 0.0130(3) 0.2097(3) 0.0578(12) Uani 1 1 d . . .
H19A H 0.2509 -0.0163 0.2035 0.069 Uiso 1 1 calc R . .
C20 C 0.4053(4) -0.0382(3) 0.2461(3) 0.0595(12) Uani 1 1 d . . .
H20A H 0.4177 -0.1079 0.2695 0.071 Uiso 1 1 calc R . .
C21 C 0.6107(4) -0.0868(4) 0.3248(3) 0.0566(12) Uani 1 1 d . . .
C22 C 0.7035(5) -0.1637(4) 0.2794(4) 0.0883(17) Uani 1 1 d . . .
H22A H 0.7397 -0.1500 0.2230 0.106 Uiso 1 1 calc R . .
C23 C 0.7459(6) -0.2664(5) 0.3182(5) 0.103(2) Uani 1 1 d . . .
H23A H 0.8115 -0.3192 0.2879 0.124 Uiso 1 1 calc R . .
C24 C 0.6899(7) -0.2856(5) 0.3990(6) 0.110(3) Uani 1 1 d . . .
H24A H 0.7171 -0.3531 0.4235 0.133 Uiso 1 1 calc R . .
C25 C 0.5962(7) -0.2116(6) 0.4459(4) 0.116(2) Uani 1 1 d . . .
H25A H 0.5593 -0.2271 0.5019 0.139 Uiso 1 1 calc R . .
C26 C 0.5559(5) -0.1112(4) 0.4085(4) 0.0944(17) Uani 1 1 d . . .
H26A H 0.4909 -0.0591 0.4401 0.113 Uiso 1 1 calc R . .
C27 C 0.7035(4) 0.3999(3) 0.3791(2) 0.0399(10) Uani 1 1 d . . .
C28 C 0.6752(4) 0.4105(3) 0.4639(3) 0.0598(12) Uani 1 1 d . . .
H28A H 0.5988 0.4011 0.4989 0.072 Uiso 1 1 calc R . .
C29 C 0.7602(5) 0.4350(4) 0.4973(3) 0.0659(13) Uani 1 1 d . . .
H29A H 0.7401 0.4425 0.5546 0.079 Uiso 1 1 calc R . .
C30 C 0.8724(4) 0.4480(3) 0.4473(3) 0.0567(12) Uani 1 1 d . . .
H30A H 0.9292 0.4637 0.4702 0.068 Uiso 1 1 calc R . .
C31 C 0.9016(4) 0.4377(3) 0.3629(3) 0.0600(12) Uani 1 1 d . . .
H31A H 0.9787 0.4459 0.3283 0.072 Uiso 1 1 calc R . .
C32 C 0.8155(4) 0.4151(3) 0.3291(2) 0.0509(11) Uani 1 1 d . . .
H32A H 0.8346 0.4103 0.2716 0.061 Uiso 1 1 calc R . .
C33 C 0.1879(3) 0.6676(3) 0.2225(3) 0.0392(10) Uani 1 1 d . . .
C34 C 0.1012(4) 0.7154(4) 0.2911(3) 0.0789(16) Uani 1 1 d . . .
H34A H 0.0870 0.6766 0.3420 0.095 Uiso 1 1 calc R . .
C35 C 0.0341(5) 0.8215(4) 0.2853(4) 0.0973(19) Uani 1 1 d . . .
H35A H -0.0238 0.8536 0.3329 0.117 Uiso 1 1 calc R . .
C36 C 0.0508(5) 0.8795(4) 0.2118(4) 0.0714(14) Uani 1 1 d . . .
H36A H 0.0037 0.9504 0.2084 0.086 Uiso 1 1 calc R . .
C37 C 0.1368(5) 0.8326(4) 0.1438(3) 0.0735(14) Uani 1 1 d . . .
H37A H 0.1501 0.8715 0.0929 0.088 Uiso 1 1 calc R . .
C38 C 0.2055(4) 0.7273(3) 0.1493(3) 0.0670(14) Uani 1 1 d . . .
H38A H 0.2651 0.6964 0.1018 0.080 Uiso 1 1 calc R . .
C39 C 0.1377(4) 0.1767(3) 0.1307(2) 0.0429(10) Uani 1 1 d . . .
C40 C 0.0109(4) 0.2055(3) 0.1732(3) 0.0556(12) Uani 1 1 d . . .
H40A H -0.0148 0.2393 0.2235 0.067 Uiso 1 1 calc R . .
C41 C -0.0781(4) 0.1849(4) 0.1419(3) 0.0665(13) Uani 1 1 d . . .
H41A H -0.1631 0.2051 0.1712 0.080 Uiso 1 1 calc R . .
C42 C -0.0417(5) 0.1350(4) 0.0683(3) 0.0693(14) Uani 1 1 d . . .
H42A H -0.1019 0.1233 0.0464 0.083 Uiso 1 1 calc R . .
C43 C 0.0826(5) 0.1026(3) 0.0269(3) 0.0648(13) Uani 1 1 d . . .
H43A H 0.1073 0.0670 -0.0225 0.078 Uiso 1 1 calc R . .
C44 C 0.1727(4) 0.1221(3) 0.0577(2) 0.0545(12) Uani 1 1 d . . .
H44A H 0.2576 0.0984 0.0293 0.065 Uiso 1 1 calc R . .
C45 C 0.4947(4) 0.2705(4) 0.0137(2) 0.0544(12) Uani 1 1 d . . .
C46 C 0.4450(4) 0.3807(4) 0.0146(3) 0.0681(14) Uani 1 1 d . . .
H46A H 0.4658 0.4211 0.0476 0.082 Uiso 1 1 calc R . .
C47 C 0.3650(5) 0.4304(5) -0.0334(3) 0.0880(18) Uani 1 1 d . . .
H47A H 0.3321 0.5046 -0.0319 0.106 Uiso 1 1 calc R . .
C48 C 0.3322(5) 0.3750(7) -0.0830(4) 0.100(2) Uani 1 1 d . . .
C49 C 0.3846(6) 0.2659(7) -0.0857(3) 0.106(2) Uani 1 1 d . . .
H49A H 0.3648 0.2267 -0.1201 0.127 Uiso 1 1 calc R . .
C50 C 0.4676(5) 0.2118(4) -0.0379(3) 0.0786(15) Uani 1 1 d . . .
H50A H 0.5032 0.1381 -0.0410 0.094 Uiso 1 1 calc R . .
C51 C 0.2377(5) 0.4287(6) -0.1312(3) 0.171(3) Uani 1 1 d . . .
H51A H 0.2104 0.5044 -0.1224 0.256 Uiso 1 1 calc R . .
H51B H 0.1665 0.3986 -0.1121 0.256 Uiso 1 1 calc R . .
H51C H 0.2762 0.4172 -0.1897 0.256 Uiso 1 1 calc R . .
C52 C 0.2173(5) 0.2753(4) 0.4027(3) 0.0601(13) Uani 1 1 d . . .
C53 C 0.1343(5) 0.2109(4) 0.4629(3) 0.112(2) Uani 1 1 d . . .
H53A H 0.0685 0.2579 0.5022 0.168 Uiso 1 1 calc R . .
H53B H 0.1841 0.1567 0.4924 0.168 Uiso 1 1 calc R . .
H53C H 0.0976 0.1774 0.4324 0.168 Uiso 1 1 calc R . .

loop_
_atom_site_aniso_label
_atom_site_aniso_U_11
_atom_site_aniso_U_22
_atom_site_aniso_U_33
_atom_site_aniso_U_23
_atom_site_aniso_U_13
_atom_site_aniso_U_12
Ga1 0.0449(3) 0.0354(3) 0.0509(3) -0.0068(2) -0.0236(2) -0.0044(2)
S1 0.0389(7) 0.0624(8) 0.0579(8) -0.0082(6) -0.0164(6) -0.0021(6)
O1 0.0466(19) 0.087(2) 0.090(2) 0.0068(18) -0.0305(17) -0.0300(18)
O2 0.067(2) 0.068(2) 0.077(2) -0.0253(18) -0.0098(17) 0.0215(17)
O3 0.054(2) 0.055(2) 0.063(2) -0.0037(16) -0.0134(16) 0.0014(16)
O4 0.107(3) 0.090(3) 0.084(3) -0.027(2) -0.006(2) -0.036(2)
N1 0.042(2) 0.034(2) 0.055(2) -0.0063(17) -0.0251(17) -0.0064(17)
N2 0.051(2) 0.032(2) 0.056(2) -0.0050(16) -0.0323(18) -0.0027(17)
N3 0.0354(19) 0.0301(19) 0.048(2) -0.0047(15) -0.0226(16) -0.0031(15)
N4 0.0362(19) 0.0330(19) 0.049(2) -0.0080(16) -0.0197(16) -0.0039(16)
N5 0.0355(19) 0.0368(19) 0.046(2) -0.0062(16) -0.0176(16) -0.0063(16)
C1 0.048(3) 0.030(2) 0.060(3) -0.006(2) -0.024(2) -0.003(2)
C2 0.049(3) 0.034(2) 0.062(3) -0.006(2) -0.030(2) -0.002(2)
C3 0.046(3) 0.036(3) 0.060(3) 0.000(2) -0.028(2) -0.002(2)
C4 0.061(3) 0.040(3) 0.079(3) -0.001(2) -0.046(3) 0.001(2)
C5 0.056(3) 0.046(3) 0.072(3) -0.002(2) -0.043(2) -0.005(2)
C6 0.043(3) 0.044(3) 0.050(3) -0.002(2) -0.025(2) -0.007(2)
C7 0.041(3) 0.042(3) 0.043(2) -0.002(2) -0.020(2) -0.013(2)
C8 0.040(2) 0.035(2) 0.046(2) -0.004(2) -0.017(2) -0.010(2)
C9 0.054(3) 0.039(3) 0.061(3) -0.006(2) -0.027(2) -0.016(2)
C10 0.051(3) 0.034(2) 0.060(3) -0.004(2) -0.021(2) -0.008(2)
C11 0.038(2) 0.031(2) 0.039(2) -0.0006(18) -0.0136(19) -0.004(2)
C12 0.036(2) 0.037(2) 0.041(2) -0.0021(19) -0.0145(19) -0.004(2)
C13 0.033(2) 0.037(2) 0.042(2) -0.004(2) -0.0150(19) 0.000(2)
C14 0.044(3) 0.038(3) 0.059(3) -0.002(2) -0.027(2) -0.002(2)
C15 0.041(3) 0.049(3) 0.057(3) -0.006(2) -0.026(2) -0.004(2)
C16 0.038(2) 0.041(3) 0.046(2) -0.003(2) -0.022(2) -0.009(2)
C17 0.034(2) 0.044(3) 0.049(3) -0.008(2) -0.019(2) -0.009(2)
C18 0.044(3) 0.040(3) 0.052(3) -0.008(2) -0.028(2) -0.007(2)
C19 0.060(3) 0.043(3) 0.087(3) -0.009(2) -0.040(3) -0.016(2)
C20 0.066(3) 0.034(3) 0.090(3) -0.002(2) -0.043(3) -0.007(2)
C21 0.063(3) 0.047(3) 0.078(4) 0.002(3) -0.044(3) -0.018(3)
C22 0.093(4) 0.051(3) 0.125(5) -0.016(4) -0.056(4) 0.007(3)
C23 0.107(5) 0.061(4) 0.154(6) -0.010(5) -0.066(5) -0.007(4)
C24 0.121(6) 0.050(4) 0.191(8) 0.005(5) -0.105(6) -0.010(4)
C25 0.150(7) 0.087(5) 0.120(6) 0.044(5) -0.067(5) -0.033(5)
C26 0.111(5) 0.074(4) 0.095(5) 0.014(4) -0.043(4) -0.013(4)
C27 0.040(3) 0.034(2) 0.049(3) -0.005(2) -0.020(2) -0.006(2)
C28 0.053(3) 0.080(4) 0.051(3) -0.010(3) -0.013(2) -0.023(3)
C29 0.071(4) 0.088(4) 0.054(3) -0.013(3) -0.032(3) -0.025(3)
C30 0.046(3) 0.062(3) 0.076(3) -0.014(3) -0.030(3) -0.017(2)
C31 0.044(3) 0.069(3) 0.066(3) -0.014(3) -0.011(2) -0.015(2)
C32 0.049(3) 0.058(3) 0.050(3) -0.014(2) -0.017(2) -0.013(2)
C33 0.037(2) 0.037(2) 0.046(3) -0.002(2) -0.019(2) -0.007(2)
C34 0.085(4) 0.051(3) 0.063(3) 0.001(3) 0.000(3) 0.017(3)
C35 0.094(4) 0.058(4) 0.094(4) -0.007(3) 0.002(3) 0.021(3)
C36 0.073(4) 0.038(3) 0.106(4) 0.000(3) -0.045(3) 0.003(3)
C37 0.104(4) 0.048(3) 0.071(4) 0.012(3) -0.037(3) -0.016(3)
C38 0.081(4) 0.043(3) 0.065(3) -0.004(3) -0.012(3) -0.006(3)
C39 0.035(2) 0.036(2) 0.062(3) -0.006(2) -0.023(2) -0.005(2)
C40 0.043(3) 0.060(3) 0.068(3) -0.017(2) -0.022(2) -0.009(2)
C41 0.034(3) 0.071(3) 0.101(4) -0.018(3) -0.028(3) -0.006(2)
C42 0.063(4) 0.067(3) 0.100(4) -0.016(3) -0.050(3) -0.016(3)
C43 0.068(4) 0.064(3) 0.078(3) -0.024(3) -0.039(3) -0.012(3)
C44 0.044(3) 0.056(3) 0.069(3) -0.023(2) -0.020(2) -0.008(2)
C45 0.046(3) 0.066(3) 0.047(3) 0.000(2) -0.012(2) -0.009(3)
C46 0.054(3) 0.083(4) 0.062(3) 0.015(3) -0.020(3) -0.013(3)
C47 0.066(4) 0.115(5) 0.060(4) 0.021(3) -0.016(3) -0.001(3)
C48 0.058(4) 0.169(7) 0.054(4) 0.015(4) -0.015(3) -0.011(4)
C49 0.086(5) 0.196(8) 0.052(4) -0.012(5) -0.028(3) -0.051(5)
C50 0.078(4) 0.106(4) 0.056(3) -0.018(3) -0.015(3) -0.029(3)
C51 0.087(5) 0.317(10) 0.090(4) 0.040(5) -0.060(4) -0.007(6)
C52 0.063(4) 0.064(4) 0.063(4) -0.001(3) -0.033(3) -0.016(3)
C53 0.092(4) 0.119(5) 0.102(4) 0.022(4) 0.002(4) -0.034(4)

loop_
_atom_type_symbol
_atom_type_description
_atom_type_scat_dispersion_real
_atom_type_scat_dispersion_imag
_atom_type_scat_source
C C 0.0033 0.0016 'International Tables Vol C Tables 4.2.6.8 and 6.1.1.4'
H H 0.0000 0.0000 'International Tables Vol C Tables 4.2.6.8 and 6.1.1.4'
N N 0.0061 0.0033 'International Tables Vol C Tables 4.2.6.8 and 6.1.1.4'
O O 0.0106 0.0060 'International Tables Vol C Tables 4.2.6.8 and 6.1.1.4'
S S 0.1246 0.1234 'International Tables Vol C Tables 4.2.6.8 and 6.1.1.4'
Ga Ga 0.2307 1.6083 'International Tables Vol C Tables 4.2.6.8 and 6.1.1.4'

loop_
_geom_angle_atom_site_label_1
_geom_angle_atom_site_label_2
_geom_angle_atom_site_label_3
_geom_angle
_geom_angle_site_symmetry_1
_geom_angle_site_symmetry_3
_geom_angle_publ_flag
O3 Ga1 N3 128.21(12) . . ?
O3 Ga1 N5 104.77(13) . . ?
N3 Ga1 N5 126.89(13) . . ?
O3 Ga1 N4 93.40(12) . . ?
N3 Ga1 N4 93.86(12) . . ?
N5 Ga1 N4 85.53(11) . . ?
O3 Ga1 N2 89.51(12) . . ?
N3 Ga1 N2 92.88(12) . . ?
N5 Ga1 N2 83.19(11) . . ?
N4 Ga1 N2 168.72(11) . . ?
O2 S1 O1 120.32(19) . . ?
O2 S1 N5 109.68(18) . . ?
O1 S1 N5 104.10(17) . . ?
O2 S1 C45 108.1(2) . . ?
O1 S1 C45 107.1(2) . . ?
N5 S1 C45 106.77(17) . . ?
C52 O3 Ga1 117.3(3) . . ?
C1 N1 C18 111.8(3) . . ?
C1 N1 N5 123.0(3) . . ?
C18 N1 N5 125.0(3) . . ?
C6 N2 C3 107.0(3) . . ?
C6 N2 Ga1 124.8(2) . . ?
C3 N2 Ga1 128.2(3) . . ?
C11 N3 C8 107.7(3) . . ?
C11 N3 Ga1 125.4(2) . . ?
C8 N3 Ga1 126.6(2) . . ?
C13 N4 C16 107.2(3) . . ?
C13 N4 Ga1 123.2(2) . . ?
C16 N4 Ga1 129.6(2) . . ?
N1 N5 S1 118.0(2) . . ?
N1 N5 Ga1 103.9(2) . . ?
S1 N5 Ga1 137.86(19) . . ?
N1 C1 C2 127.0(4) . . ?
N1 C1 C20 105.2(3) . . ?
C2 C1 C20 126.9(4) . . ?
C1 C2 C3 129.7(4) . . ?
C1 C2 C21 115.3(4) . . ?
C3 C2 C21 114.6(3) . . ?
N2 C3 C2 128.6(4) . . ?
N2 C3 C4 108.2(3) . . ?
C2 C3 C4 123.1(4) . . ?
C5 C4 C3 107.9(4) . . ?
C4 C5 C6 107.3(4) . . ?
N2 C6 C7 124.3(3) . . ?
N2 C6 C5 109.4(3) . . ?
C7 C6 C5 126.3(4) . . ?
C8 C7 C6 125.3(3) . . ?
C8 C7 C27 118.7(3) . . ?
C6 C7 C27 115.9(3) . . ?
N3 C8 C7 125.7(3) . . ?
N3 C8 C9 108.1(3) . . ?
C7 C8 C9 126.1(4) . . ?
C10 C9 C8 107.8(4) . . ?
C9 C10 C11 108.7(3) . . ?
N3 C11 C12 126.1(3) . . ?
N3 C11 C10 107.6(3) . . ?
C12 C11 C10 126.3(4) . . ?
C11 C12 C13 125.3(3) . . ?
C11 C12 C33 117.1(3) . . ?
C13 C12 C33 117.7(3) . . ?
N4 C13 C12 125.0(3) . . ?
N4 C13 C14 109.3(3) . . ?
C12 C13 C14 125.6(4) . . ?
C15 C14 C13 107.6(3) . . ?
C14 C15 C16 107.9(3) . . ?
N4 C16 C17 128.6(3) . . ?
N4 C16 C15 108.1(3) . . ?
C17 C16 C15 123.2(3) . . ?
C18 C17 C16 129.0(3) . . ?
C18 C17 C39 114.9(3) . . ?
C16 C17 C39 116.0(3) . . ?
N1 C18 C17 126.6(4) . . ?
N1 C18 C19 104.7(3) . . ?
C17 C18 C19 127.7(4) . . ?
C20 C19 C18 109.0(4) . . ?
C19 C20 C1 108.2(4) . . ?
C22 C21 C26 118.6(5) . . ?
C22 C21 C2 122.0(5) . . ?
C26 C21 C2 119.4(5) . . ?
C21 C22 C23 119.8(6) . . ?
C24 C23 C22 119.1(7) . . ?
C23 C24 C25 122.8(7) . . ?
C24 C25 C26 118.2(7) . . ?
C25 C26 C21 121.5(6) . . ?
C32 C27 C28 118.8(4) . . ?
C32 C27 C7 120.2(4) . . ?
C28 C27 C7 121.0(4) . . ?
C27 C28 C29 120.2(4) . . ?
C30 C29 C28 120.7(4) . . ?
C29 C30 C31 119.7(4) . . ?
C30 C31 C32 119.8(4) . . ?
C27 C32 C31 120.9(4) . . ?
C38 C33 C34 118.0(4) . . ?
C38 C33 C12 122.0(4) . . ?
C34 C33 C12 120.0(4) . . ?
C33 C34 C35 120.2(4) . . ?
C36 C35 C34 121.4(5) . . ?
C37 C36 C35 118.6(4) . . ?
C36 C37 C38 120.4(5) . . ?
C33 C38 C37 121.5(4) . . ?
C40 C39 C44 117.6(4) . . ?
C40 C39 C17 121.1(4) . . ?
C44 C39 C17 121.2(3) . . ?
C39 C40 C41 121.0(4) . . ?
C42 C41 C40 120.2(4) . . ?
C43 C42 C41 119.9(4) . . ?
C42 C43 C44 120.5(4) . . ?
C43 C44 C39 120.7(4) . . ?
C50 C45 C46 119.7(4) . . ?
C50 C45 S1 122.1(4) . . ?
C46 C45 S1 118.2(4) . . ?
C47 C46 C45 119.9(5) . . ?
C48 C47 C46 122.3(6) . . ?
C47 C48 C49 117.7(6) . . ?
C47 C48 C51 122.2(7) . . ?
C49 C48 C51 120.1(7) . . ?
C48 C49 C50 121.8(6) . . ?
C45 C50 C49 118.6(5) . . ?
O4 C52 O3 123.6(5) . . ?
O4 C52 C53 120.8(5) . . ?
O3 C52 C53 115.6(5) . . ?

loop_
_geom_bond_atom_site_label_1
_geom_bond_atom_site_label_2
_geom_bond_distance
_geom_bond_site_symmetry_2
_geom_bond_publ_flag
Ga1 O3 1.868(3) . ?
Ga1 N3 1.911(3) . ?
Ga1 N5 1.946(3) . ?
Ga1 N4 2.031(3) . ?
Ga1 N2 2.031(3) . ?
S1 O2 1.430(3) . ?
S1 O1 1.432(3) . ?
S1 N5 1.610(3) . ?
S1 C45 1.752(4) . ?
O3 C52 1.260(5) . ?
O4 C52 1.218(5) . ?
N1 C1 1.360(4) . ?
N1 C18 1.372(4) . ?
N1 N5 1.377(4) . ?
N2 C6 1.376(4) . ?
N2 C3 1.378(4) . ?
N3 C11 1.379(4) . ?
N3 C8 1.387(4) . ?
N4 C13 1.372(4) . ?
N4 C16 1.382(4) . ?
C1 C2 1.393(5) . ?
C1 C20 1.421(5) . ?
C2 C3 1.411(5) . ?
C2 C21 1.495(5) . ?
C3 C4 1.439(5) . ?
C4 C5 1.346(5) . ?
C5 C6 1.424(5) . ?
C6 C7 1.405(5) . ?
C7 C8 1.397(5) . ?
C7 C27 1.502(5) . ?
C8 C9 1.423(5) . ?
C9 C10 1.342(5) . ?
C10 C11 1.428(5) . ?
C11 C12 1.395(5) . ?
C12 C13 1.403(5) . ?
C12 C33 1.495(5) . ?
C13 C14 1.429(5) . ?
C14 C15 1.342(5) . ?
C15 C16 1.442(5) . ?
C16 C17 1.414(5) . ?
C17 C18 1.406(5) . ?
C17 C39 1.494(5) . ?
C18 C19 1.413(5) . ?
C19 C20 1.357(5) . ?
C21 C22 1.349(6) . ?
C21 C26 1.393(6) . ?
C22 C23 1.428(7) . ?
C23 C24 1.340(7) . ?
C24 C25 1.342(8) . ?
C25 C26 1.390(7) . ?
C27 C32 1.364(5) . ?
C27 C28 1.378(5) . ?
C28 C29 1.388(5) . ?
C29 C30 1.357(5) . ?
C30 C31 1.370(5) . ?
C31 C32 1.391(5) . ?
C33 C38 1.360(5) . ?
C33 C34 1.360(5) . ?
C34 C35 1.382(6) . ?
C35 C36 1.352(6) . ?
C36 C37 1.346(6) . ?
C37 C38 1.379(6) . ?
C39 C40 1.383(5) . ?
C39 C44 1.390(5) . ?
C40 C41 1.383(5) . ?
C41 C42 1.366(5) . ?
C42 C43 1.358(6) . ?
C43 C44 1.383(5) . ?
C45 C50 1.376(6) . ?
C45 C46 1.383(6) . ?
C46 C47 1.374(6) . ?
C47 C48 1.361(7) . ?
C48 C49 1.374(8) . ?
C48 C51 1.508(7) . ?
C49 C50 1.408(7) . ?
C52 C53 1.515(6) . ?
